data_4060691
_journal_name_full Organometallics
_journal_year 2003
_chemical_formula_moiety 'C22 H20 I2 N2 O8 Pd, C H2 Cl2'
_chemical_formula_sum 'C23 H22 Cl2 I2 N2 O8 Pd'
_chemical_formula_weight 885.55
_space_group_IT_number 2
_space_group_name_Hall '-P 1'
_space_group_name_H-M_alt 'P -1'
_symmetry_cell_setting triclinic
_symmetry_space_group_name_Hall '-P 1'
_symmetry_space_group_name_H-M 'P -1'
_cell_angle_alpha 100.129(6)
_cell_angle_beta 91.264(8)
_cell_angle_gamma 112.304(5)
_cell_formula_units_Z 2
_cell_length_a 9.8078(8)
_cell_length_b 9.8873(4)
_cell_length_c 16.573(2)
_cell_measurement_temperature 150
_cell_volume 1456.7(2)
_diffrn_ambient_temperature 150
_exptl_crystal_density_diffrn 2.019
_cod_depositor_comments
;
The following automatic conversions were performed:
'_symmetry_cell_setting' value 'Triclinic' changed to 'triclinic'
according to '/home/saulius/struct/CIF-dictionaries/cif_core.dic'
dictionary named 'cif_core.dic' version 2.4.1 from 2010-06-29.

Automatic conversion script
Id: cif_fix_enum 1527 2010-12-29 10:47:43Z saulius 
;
_cod_database_code 4060691

loop_
_symmetry_equiv_pos_as_xyz
x,y,z
-x,-y,-z

loop_
_atom_site_aniso_label
_atom_site_aniso_U_11
_atom_site_aniso_U_22
_atom_site_aniso_U_33
_atom_site_aniso_U_23
_atom_site_aniso_U_13
_atom_site_aniso_U_12
I1 0.0208(2) 0.0237(2) 0.0235(2) 0.0060(1) -0.0013(1) 0.0047(1)
I2 0.0268(2) 0.0224(2) 0.0325(2) 0.0077(2) 0.0045(2) 0.0091(1)
Pd1 0.0158(2) 0.0156(2) 0.0149(2) 0.0031(1) 0.0000(1) 0.0077(1)
O1 0.023(2) 0.027(2) 0.021(2) 0.003(2) 0.007(2) 0.015(2)
O2 0.033(2) 0.020(2) 0.024(2) -0.003(2) -0.001(2) 0.013(2)
O3 0.031(2) 0.039(2) 0.023(2) 0.006(2) 0.004(2) 0.026(2)
O4 0.028(2) 0.045(2) 0.019(2) 0.015(2) 0.003(2) 0.023(2)
O5 0.025(2) 0.031(2) 0.059(3) -0.011(2) 0.006(2) 0.003(2)
O6 0.034(2) 0.024(2) 0.041(3) 0.003(2) -0.006(2) 0.015(2)
O7 0.026(2) 0.031(2) 0.021(2) 0.000(2) 0.004(2) 0.008(2)
O8 0.025(2) 0.053(3) 0.034(3) -0.005(2) 0.005(2) 0.014(2)
N1 0.017(2) 0.014(2) 0.020(2) 0.001(2) 0.002(2) 0.006(2)
N2 0.018(2) 0.019(2) 0.018(2) 0.006(2) 0.003(2) 0.010(2)
C1 0.017(2) 0.022(3) 0.025(3) 0.006(2) 0.000(2) 0.009(2)
C2 0.018(2) 0.029(3) 0.026(3) 0.002(2) 0.000(2) 0.010(2)
C3 0.029(3) 0.016(3) 0.030(3) -0.003(2) 0.002(2) 0.005(2)
C4 0.027(3) 0.025(3) 0.039(4) 0.003(3) -0.001(3) 0.012(2)
C5 0.022(3) 0.016(2) 0.025(3) 0.002(2) 0.000(2) 0.011(2)
C6 0.023(3) 0.019(2) 0.020(3) 0.003(2) 0.001(2) 0.010(2)
C7 0.032(3) 0.021(3) 0.039(4) 0.009(3) -0.003(3) 0.009(2)
C8 0.043(3) 0.028(3) 0.035(3) 0.013(3) 0.000(3) 0.021(3)
C9 0.030(3) 0.033(3) 0.024(3) 0.008(2) -0.004(2) 0.018(3)
C10 0.022(3) 0.023(3) 0.021(3) 0.005(2) -0.002(2) 0.008(2)
C11 0.030(3) 0.035(3) 0.028(3) 0.004(3) 0.010(2) 0.018(3)
C12 0.020(2) 0.027(3) 0.017(3) 0.007(2) -0.001(2) 0.014(2)
C13 0.011(2) 0.015(2) 0.018(3) 0.002(2) -0.002(2) 0.005(2)
C14 0.015(2) 0.019(2) 0.020(3) 0.003(2) 0.001(2) 0.008(2)
C15 0.021(2) 0.022(3) 0.021(3) 0.006(2) 0.002(2) 0.009(2)
C16 0.039(4) 0.069(5) 0.036(4) 0.025(3) 0.002(3) 0.033(4)
C17 0.017(2) 0.024(3) 0.014(2) 0.003(2) 0.001(2) 0.011(2)
C18 0.025(3) 0.026(3) 0.020(3) 0.004(2) 0.009(2) 0.008(2)
C19 0.066(5) 0.025(3) 0.075(6) -0.008(3) -0.011(4) 0.027(3)
C20 0.015(2) 0.020(2) 0.025(3) 0.006(2) -0.004(2) 0.006(2)
C21 0.025(3) 0.024(3) 0.019(3) 0.007(2) 0.005(2) 0.010(2)
C22 0.041(4) 0.050(4) 0.037(4) -0.005(3) 0.016(3) 0.016(3)
Cl1 0.0560(11) 0.0499(10) 0.0475(11) 0.0059(9) 0.0123(9) 0.0219(9)
Cl2 0.0744(14) 0.0673(13) 0.0429(11) 0.0052(9) 0.0153(10) 0.0374(11)
C23 0.035(3) 0.040(4) 0.041(4) 0.001(3) 0.002(3) 0.016(3)

loop_
_atom_site_label
_atom_site_type_symbol
_atom_site_thermal_displace_type
_atom_site_fract_x
_atom_site_fract_y
_atom_site_fract_z
_atom_site_occupancy
_atom_site_U_iso_or_equiv
_atom_site_calc_flag
_atom_site_refinement_flags
I1 I Uani 0.12400(4) 0.01336(4) 0.13354(2) 1.000 0.0238(1) . .
I2 I Uani 0.19873(4) -0.15620(4) 0.32528(2) 1.000 0.0271(1) . .
Pd1 Pd Uani 0.36788(4) 0.24076(4) 0.14362(2) 1.000 0.0150(1) . .
O1 O Uani 0.6820(4) 0.1694(4) 0.1282(2) 1.000 0.0222(12) . .
O2 O Uani 0.4915(4) -0.0520(4) 0.0971(2) 1.000 0.0259(12) . .
O3 O Uani 0.6543(4) 0.0152(4) 0.2679(2) 1.000 0.0273(12) . .
O4 O Uani 0.5697(4) 0.0614(4) 0.3899(2) 1.000 0.0269(12) . .
O5 O Uani 0.5531(4) 0.4146(5) 0.3882(3) 1.000 0.0433(14) . .
O6 O Uani 0.3204(4) 0.3838(4) 0.3556(3) 1.000 0.0325(14) . .
O7 O Uani 0.2344(4) 0.2175(4) 0.4823(2) 1.000 0.0276(12) . .
O8 O Uani 0.0271(4) 0.0646(5) 0.4018(3) 1.000 0.0395(16) . .
N1 N Uani 0.5428(4) 0.4456(4) 0.1672(3) 1.000 0.0173(12) . .
N2 N Uani 0.2879(4) 0.3593(4) 0.0750(3) 1.000 0.0172(12) . .
C1 C Uani 0.6679(5) 0.4835(6) 0.2154(3) 1.000 0.0208(16) . .
C2 C Uani 0.7685(6) 0.6288(6) 0.2375(3) 1.000 0.0246(16) . .
C3 C Uani 0.7398(6) 0.7404(6) 0.2114(4) 1.000 0.0272(17) . .
C4 C Uani 0.6113(6) 0.7020(6) 0.1618(4) 1.000 0.0303(19) . .
C5 C Uani 0.5151(6) 0.5550(5) 0.1382(3) 1.000 0.0202(16) . .
C6 C Uani 0.3791(6) 0.5041(6) 0.0831(3) 1.000 0.0202(16) . .
C7 C Uani 0.3437(6) 0.5951(6) 0.0380(4) 1.000 0.0308(19) . .
C8 C Uani 0.2175(7) 0.5371(6) -0.0148(4) 1.000 0.0323(17) . .
C9 C Uani 0.1283(6) 0.3886(6) -0.0241(3) 1.000 0.0271(17) . .
C10 C Uani 0.1664(6) 0.3038(6) 0.0230(3) 1.000 0.0222(17) . .
C11 C Uani 0.7593(6) 0.1095(6) 0.0675(4) 1.000 0.0296(17) . .
C12 C Uani 0.5477(5) 0.0721(6) 0.1378(3) 1.000 0.0196(16) . .
C13 C Uani 0.4700(5) 0.1388(5) 0.1993(3) 1.000 0.0149(14) . .
C14 C Uani 0.4746(5) 0.1237(5) 0.2775(3) 1.000 0.0177(14) . .
C15 C Uani 0.5752(6) 0.0597(6) 0.3092(3) 1.000 0.0209(16) . .
C16 C Uani 0.6584(7) -0.0056(8) 0.4241(4) 1.000 0.042(3) . .
C17 C Uani 0.3791(5) 0.1699(6) 0.3346(3) 1.000 0.0175(14) . .
C18 C Uani 0.4283(6) 0.3352(6) 0.3632(3) 1.000 0.0242(17) . .
C19 C Uani 0.3632(9) 0.5425(7) 0.3866(5) 1.000 0.055(3) . .
C20 C Uani 0.2607(5) 0.0739(5) 0.3612(3) 1.000 0.0201(14) . .
C21 C Uani 0.1587(6) 0.1168(6) 0.4162(3) 1.000 0.0221(17) . .
C22 C Uani 0.1483(7) 0.2780(8) 0.5351(4) 1.000 0.045(2) . .
Cl1 Cl Uani 1.0525(2) 0.4451(2) 0.21260(12) 1.000 0.0511(6) . .
Cl2 Cl Uani 0.9148(2) 0.3855(2) 0.36236(12) 1.000 0.0592(7) . .
C23 C Uani 0.9775(7) 0.3107(7) 0.2737(4) 1.000 0.039(2) . .
H1 H Uiso 0.6881(5) 0.4077(6) 0.2351(3) 1.000 0.0250 calc R
H2 H Uiso 0.8576(6) 0.6517(6) 0.2707(3) 1.000 0.0290 calc R
H3 H Uiso 0.8069(6) 0.8415(6) 0.2273(4) 1.000 0.0330 calc R
H4 H Uiso 0.5886(6) 0.7776(6) 0.1436(4) 1.000 0.0360 calc R
H7 H Uiso 0.4074(6) 0.6972(6) 0.0440(4) 1.000 0.0370 calc R
H8 H Uiso 0.1916(7) 0.5989(6) -0.0447(4) 1.000 0.0390 calc R
H9 H Uiso 0.0421(6) 0.3451(6) -0.0621(3) 1.000 0.0330 calc R
H10 H Uiso 0.1031(6) 0.2018(6) 0.0180(3) 1.000 0.0260 calc R
H11A H Uiso 0.8588(16) 0.1848(16) 0.0664(17) 1.000 0.0440 calc R
H11B H Uiso 0.704(2) 0.083(4) 0.0130(5) 1.000 0.0440 calc R
H11C H Uiso 0.767(4) 0.021(3) 0.0819(14) 1.000 0.0440 calc R
H16A H Uiso 0.643(4) -0.005(5) 0.4824(8) 1.000 0.0640 calc R
H16B H Uiso 0.7631(8) 0.051(3) 0.419(3) 1.000 0.0640 calc R
H16C H Uiso 0.630(4) -0.1086(18) 0.3942(19) 1.000 0.0640 calc R
H19A H Uiso 0.2746(10) 0.5658(12) 0.389(3) 1.000 0.0830 calc R
H19B H Uiso 0.430(5) 0.5988(7) 0.3501(18) 1.000 0.0830 calc R
H19C H Uiso 0.414(5) 0.5699(13) 0.4421(14) 1.000 0.0830 calc R
H22A H Uiso 0.2148(7) 0.366(3) 0.5746(19) 1.000 0.0670 calc R
H22B H Uiso 0.088(4) 0.2027(19) 0.565(2) 1.000 0.0670 calc R
H22C H Uiso 0.084(4) 0.307(5) 0.5018(5) 1.000 0.0670 calc R
H23A H Uiso 0.8940(7) 0.2241(7) 0.2412(4) 1.000 0.0470 calc R
H23B H Uiso 1.0539(7) 0.2753(7) 0.2900(4) 1.000 0.0470 calc R

loop_
_geom_bond_atom_site_label_1
_geom_bond_atom_site_label_2
_geom_bond_distance
_geom_bond_site_symmetry_1
_geom_bond_site_symmetry_2
_geom_bond_publ_flag
I1 Pd1 2.5637(6) . . yes
I2 C20 2.088(5) . . yes
Pd1 N1 2.062(4) . . yes
Pd1 N2 2.100(4) . . yes
Pd1 C13 1.981(5) . . yes
Cl1 C23 1.760(7) . . yes
Cl2 C23 1.757(7) . . yes
O1 C12 1.337(7) . . yes
O1 C11 1.450(7) . . yes
O2 C12 1.201(6) . . yes
O3 C15 1.200(7) . . yes
O4 C16 1.437(8) . . yes
O4 C15 1.337(6) . . yes
O5 C18 1.192(7) . . yes
O6 C18 1.330(7) . . yes
O6 C19 1.452(8) . . yes
O7 C22 1.438(8) . . yes
O7 C21 1.327(6) . . yes
O8 C21 1.194(8) . . yes
N1 C5 1.369(7) . . yes
N1 C1 1.337(7) . . yes
N2 C10 1.325(7) . . yes
N2 C6 1.350(7) . . yes
C1 C2 1.376(8) . . no
C2 C3 1.372(8) . . no
C3 C4 1.375(9) . . no
C4 C5 1.378(8) . . no
C5 C6 1.463(8) . . no
C6 C7 1.397(8) . . no
C7 C8 1.365(9) . . no
C8 C9 1.373(8) . . no
C9 C10 1.381(8) . . no
C12 C13 1.495(7) . . no
C13 C14 1.332(7) . . no
C14 C15 1.489(8) . . no
C14 C17 1.481(7) . . no
C17 C18 1.499(8) . . no
C17 C20 1.333(7) . . no
C20 C21 1.496(8) . . no
C1 H1 0.9505 . . no
C2 H2 0.9500 . . no
C3 H3 0.9498 . . no
C4 H4 0.9497 . . no
C7 H7 0.9500 . . no
C8 H8 0.9498 . . no
C9 H9 0.9495 . . no
C10 H10 0.9500 . . no
C11 H11B 0.9828 . . no
C11 H11A 0.9803 . . no
C11 H11C 0.9753 . . no
C16 H16B 0.9793 . . no
C16 H16A 0.9806 . . no
C16 H16C 0.9805 . . no
C19 H19B 0.9819 . . no
C19 H19C 0.9784 . . no
C19 H19A 0.9798 . . no
C22 H22C 0.9808 . . no
C22 H22A 0.9803 . . no
C22 H22B 0.9788 . . no
C23 H23A 0.9900 . . no
C23 H23B 0.9901 . . no
